data_4132895
loop_
_publ_author_name
'Zhang, Shi-Yuan'
'Jensen, Stephanie'
'Tan, Kui'
'Wojtas, Lukasz'
'Roveto, Matthew'
'Cure, Jeremy'
'Thonhauser, Timo'
'Chabal, Yves J.'
'Zaworotko, Michael J.'

_publ_section_title
;
 Modulation of Water Vapor Sorption by a Fourth-Generation Metal-Organic
 Material with a Rigid Framework and Self-Switching Pores.
;
_journal_issue 39
_journal_name_full 'Journal of the American Chemical Society'
_journal_page_first 12545
_journal_page_last 12552
_journal_paper_doi 10.1021/jacs.8b07290
_journal_volume 140
_journal_year 2018
_chemical_absolute_configuration rm
_chemical_formula_moiety 'C46 H35 Cl2 N6 O6 Zn2, 2(C F3 O3 S), 1(C7 H5 F3), C0.8 H3.2 O0.8'
_chemical_formula_sum 'C55.8 H43.2 Cl2 F9 N6 O12.8 S2 Zn2'
_chemical_formula_weight 1439.32
_space_group_crystal_system orthorhombic
_space_group_IT_number 19
_space_group_name_Hall 'P 2ac 2ab'
_space_group_name_H-M_alt 'P 21 21 21'
_atom_sites_solution_hydrogens mixed
_audit_creation_date 2018-08-27
_audit_creation_method
;
Olex2 1.2
(compiled 2018.05.29 svn.r3508 for OlexSys, GUI svn.r5506)
;
_cell_angle_alpha 90
_cell_angle_beta 90
_cell_angle_gamma 90
_cell_formula_units_Z 4
_cell_length_a 10.2985(4)
_cell_length_b 22.9298(9)
_cell_length_c 25.5072(9)
_cell_measurement_reflns_used 9366
_cell_measurement_temperature 100(2)
_cell_measurement_theta_max 76.42
_cell_measurement_theta_min 3.97
_cell_volume 6023.3(4)
_computing_cell_refinement 'SAINT V8.38A (?, 2016)'
_computing_data_reduction 'SAINT V8.38A (?, 2016)'
_computing_molecular_graphics 'Olex2 (Dolomanov et al., 2009)'
_computing_publication_material 'Olex2 (Dolomanov et al., 2009)'
_computing_structure_refinement 'ShelXL (Sheldrick, 2015)'
_diffrn_ambient_temperature 100.29
_diffrn_measured_fraction_theta_full 1.000
_diffrn_measured_fraction_theta_max 0.991
_diffrn_measurement_device_type 'Bruker APEX-II CCD'
_diffrn_measurement_method '\f and \w scans'
_diffrn_radiation_monochromator mirrors
_diffrn_radiation_type CuK\a
_diffrn_radiation_wavelength 1.54178
_diffrn_reflns_av_R_equivalents 0.0666
_diffrn_reflns_av_unetI/netI 0.0396
_diffrn_reflns_Laue_measured_fraction_full 1.000
_diffrn_reflns_Laue_measured_fraction_max 0.991
_diffrn_reflns_limit_h_max 12
_diffrn_reflns_limit_h_min -12
_diffrn_reflns_limit_k_max 27
_diffrn_reflns_limit_k_min -28
_diffrn_reflns_limit_l_max 31
_diffrn_reflns_limit_l_min -32
_diffrn_reflns_number 78344
_diffrn_reflns_point_group_measured_fraction_full 0.999
_diffrn_reflns_point_group_measured_fraction_max 0.981
_diffrn_reflns_theta_full 67.679
_diffrn_reflns_theta_max 77.048
_diffrn_reflns_theta_min 2.591
_diffrn_source 'INCOATEC Imus micro-focus source'
_diffrn_standards_number 0
_exptl_absorpt_coefficient_mu 3.284
_exptl_absorpt_correction_T_max 1.0000
_exptl_absorpt_correction_T_min 0.6280
_exptl_absorpt_correction_type multi-scan
_exptl_absorpt_process_details
'SADABS-2016/2 (Bruker,2016/2) was used for absorption correction. wR2(int) was 0.1471 before and 0.1045 after correction. The Ratio of minimum to maximum transmission is 0.6280. The \l/2 correction factor is Not present.'
_exptl_crystal_colour red
_exptl_crystal_colour_primary red
_exptl_crystal_density_diffrn 1.587
_exptl_crystal_description block
_exptl_crystal_F_000 2918
_exptl_crystal_size_max 0.06
_exptl_crystal_size_mid 0.05
_exptl_crystal_size_min 0.03
_refine_diff_density_max 1.918
_refine_diff_density_min -0.709
_refine_diff_density_rms 0.142
_refine_ls_abs_structure_details
;
 Flack x determined using 4945 quotients [(I+)-(I-)]/[(I+)+(I-)]
 (Parsons, Flack and Wagner, Acta Cryst. B69 (2013) 249-259).
;
_refine_ls_abs_structure_Flack 0.168(6)
_refine_ls_extinction_method none
_refine_ls_goodness_of_fit_ref 1.101
_refine_ls_hydrogen_treatment mixed
_refine_ls_matrix_type full
_refine_ls_number_parameters 963
_refine_ls_number_reflns 12497
_refine_ls_number_restraints 1024
_refine_ls_restrained_S_all 1.075
_refine_ls_R_factor_all 0.0681
_refine_ls_R_factor_gt 0.0657
_refine_ls_shift/su_max 0.000
_refine_ls_shift/su_mean 0.000
_refine_ls_structure_factor_coef Fsqd
_refine_ls_weighting_details 'w=1/[\s^2^(Fo^2^)+(0.0945P)^2^+21.3519P] where P=(Fo^2^+2Fc^2^)/3'
_refine_ls_weighting_scheme calc
_refine_ls_wR_factor_gt 0.1934
_refine_ls_wR_factor_ref 0.1953
_reflns_Friedel_coverage 0.794
_reflns_Friedel_fraction_full 0.999
_reflns_Friedel_fraction_max 0.968
_reflns_number_gt 11896
_reflns_number_total 12497
_reflns_threshold_expression 'I > 2\s(I)'
_cod_data_source_file ja8b07290_si_005.cif
_cod_data_source_block Zn23R
_cod_original_formula_sum 'C55.80 H43.20 Cl2 F9 N6 O12.80 S2 Zn2'
_cod_database_code 4132895
_shelx_shelxl_version_number 2016/6
_shelx_space_group_comment
;
The symmetry employed for this shelxl refinement is uniquely defined
by the following loop, which should always be used as a source of
symmetry information in preference to the above space-group names.
They are only intended as comments.
;
_shelx_estimated_absorpt_t_max 0.908
_shelx_estimated_absorpt_t_min 0.827
_olex2_refinement_description
;
1. Fixed Uiso
 At 1.2 times of:
  All C(H) groups, All C(H,H) groups
 At 1.5 times of:
  All C(H,H,H,H,H,H) groups, All O(H) groups
2. Restrained distances
 O4-H4 = O6-H6
 0.87 with sigma of 0.01
 F16-C64 = F17-C64 = F18-C64
 1.32 with sigma of 0.02
 F9-C55 = F7-C55 = F8-C55 = F13-C63 = F14-C63 = F15-C63
 1.32 with sigma of 0.02
 C60-C55 = C63-C49
 1.5 with sigma of 0.02
 H34A-H4 = H34-H4
 -2.2 with sigma of 0.02
 C16-O58
 -3.22 with sigma of 0.01
 S58-O10 = S58-O59 = S58-O58
 1.44 with sigma of 0.02
 C34-H4 = C25-H6
 1.92 with sigma of 0.02
 F16-F18 = F18-F17 = F17-F16
 2.1 with sigma of 0.04
 F8-F9 = F7-F9 = F8-F7 = F14-F13 = F13-F15 = F15-F14
 2.1 with sigma of 0.02
 F16-S58 = S58-F18 = S58-F17
 2.59 with sigma of 0.02
 O59-O10 = O10-O58 = O58-O59
 2.41 with sigma of 0.04
 O59-C64 = C64-O58
 2.55 with sigma of 0.01
 F14-C49 = F13-C49 = F15-C49
 2.35 with sigma of 0.04
 F7-C60 = F8-C60 = F9-C60
 2.35 with sigma of 0.04
 C55-C59 = C63-C54 = C55-C61 = C63-C50
 2.49 with sigma of 0.04
 C41B-C34 \\sim C41A-C34
 with sigma of 0.005
 Cl2B-C46B \\sim Cl2A-C46A
 with sigma of 0.005
3. Restrained planarity
 C50, C49, C54, C63
 with sigma of 0.1
 C50, C60, C59, C55
 with sigma of 0.1
4. Uiso/Uaniso restraints and constraints
C60 \\sim F7 \\sim C55 \\sim F8 \\sim F9 \\sim C59 \\sim C61 \\sim C58 \\sim
C62 \\sim C57 \\sim C49 \\sim C50 \\sim C54 \\sim C63 \\sim C51 \\sim C53 \\sim
F13 \\sim F14 \\sim F15 \\sim C52: within 1.7A with sigma of 0.04 and sigma for
terminal atoms of 0.08
F16 \\sim O12: within 1.7A with sigma of 0.04 and sigma for terminal atoms of
0.08
O58 \\sim S58 \\sim O59 \\sim O10 \\sim C64 \\sim F17 \\sim F16 \\sim F18:
within 1.7A with sigma of 0.04 and sigma for terminal atoms of 0.08
O58 \\sim F4 \\sim F18 \\sim O11: within 1.7A with sigma of 0.04 and sigma for
terminal atoms of 0.08
C41A \\sim C42A \\sim C47A \\sim C43A \\sim C46A \\sim C40A \\sim C41B \\sim
C42B \\sim C47B \\sim C43B \\sim C46B \\sim C40B \\sim Cl2A \\sim Cl2B: within
1.7A with sigma of 0.04 and sigma for terminal atoms of 0.08
Cl2A \\sim Cl2B: within 2A with sigma of 0.005 and sigma for terminal atoms of
0.01
C50 \\sim F7 \\sim C55 \\sim F8 \\sim F9 \\sim C60 \\sim F14 \\sim C59 \\sim
C61 \\sim C63 \\sim C58 \\sim C62 \\sim C49 \\sim F13 \\sim F15 \\sim C57 \\sim
C54 \\sim C51 \\sim C53 \\sim C52: within 2A with sigma of 0.04 and sigma for
terminal atoms of 0.08
Cl2B \\sim C41B \\sim C42B \\sim C47B \\sim C43B \\sim C46B \\sim C40B \\sim
Cl2A \\sim C41A \\sim C42A \\sim C47A \\sim C43A \\sim C46A \\sim C40A \\sim
C34: within 2A with sigma of 0.04 and sigma for terminal atoms of 0.08
S58 \\sim S2 \\sim O10 \\sim O11 \\sim O12 \\sim C48 \\sim F4 \\sim F5 \\sim F6
\\sim O59 \\sim O58 \\sim C64 \\sim F17 \\sim F16 \\sim F18: within 2A with
sigma of 0.04 and sigma for terminal atoms of 0.08
Uanis(C41A) = Uanis(C41B)
5. Rigid body (RIGU) restrains
 C41A, C42A, C47A, C43A, C46A, C40A, Cl2A
 with sigma for 1-2 distances of 0.004 and sigma for 1-3 distances of 0.004
 C50, C49, C54, C63, C51, C53, F13, F14, F15, C52
 with sigma for 1-2 distances of 0.004 and sigma for 1-3 distances of 0.004
 C61, F7, C55, F8, F9, C60, C59, C58, C62, C57
 with sigma for 1-2 distances of 0.004 and sigma for 1-3 distances of 0.004
 C34, C41B, C42B, C47B, C43B, C46B, C40B, Cl2B
 with sigma for 1-2 distances of 0.004 and sigma for 1-3 distances of 0.004
6. Others
 Sof(C49)=Sof(C50)=Sof(H50)=Sof(C51)=Sof(H51)=Sof(C52)=Sof(H52)=Sof(C53)=
 Sof(H53)=Sof(C54)=Sof(H54)=Sof(F13)=Sof(F14)=Sof(F15)=Sof(C63)=1-FVAR(1)
 Sof(F7)=Sof(F8)=Sof(F9)=Sof(C55)=Sof(C60)=Sof(C61)=Sof(H61)=Sof(C62)=Sof(H62)=
 Sof(C57)=Sof(H57)=Sof(C58)=Sof(H58)=Sof(C59)=Sof(H59)=FVAR(1)
 Sof(S58)=Sof(O59)=Sof(O58)=Sof(F17)=Sof(F16)=Sof(F18)=Sof(C64)=1-FVAR(2)
 Sof(S2)=Sof(F4)=Sof(F5)=Sof(F6)=Sof(O11)=Sof(O12)=Sof(C48)=FVAR(2)
 Fixed Sof: Cl2B(0.2) H34A(0.2) H34(0.8) C41B(0.2) C42B(0.2) H42B(0.2)
 C47B(0.2) H47B(0.2) C43B(0.2) H43B(0.2) C46B(0.2) C40B(0.2) H40B(0.2)
 O56(0.45) H56(0.45) O57(0.35) H57A(0.35) Cl2A(0.8) C41A(0.8) C42A(0.8)
 H42A(0.8) C47A(0.8) H47A(0.8) C43A(0.8) H43A(0.8) C46A(0.8) C40A(0.8)
 H40A(0.8) C15(0.8) H15D(0.45) H15E(0.45) H15F(0.45) H15A(0.35) H15B(0.35)
 H15C(0.35)
7.a Ternary CH refined with riding coordinates:
 C25(H25), C34(H34A), C34(H34)
7.b Aromatic/amide H refined with riding coordinates:
 C1(H1), C2(H2), C5(H5), C6(H6A), C8(H8), C9(H9), C10(H10), C11(H11), C13(H13),
  C14(H14), C0AA(H0AA), C16(H16), C17(H17), C19(H19), C21(H21), C22(H22),
 C24(H24), C26(H26), C28(H28), C31(H31), C32(H32), C35(H35), C36(H36), C37(H37),
  C38(H38), C39(H39), C42B(H42B), C47B(H47B), C43B(H43B), C40B(H40B), C44(H44),
 C50(H50), C51(H51), C52(H52), C53(H53), C54(H54), C61(H61), C62(H62), C57(H57),
  C58(H58), C59(H59), C42A(H42A), C47A(H47A), C43A(H43A), C40A(H40A)
7.c Fitted hexagon refined as free rotating group:
 C41B(C42B,C47B,C43B,C46B,C40B), C49(C50,C51,C52,C53,C54), C60(C61,C62,C57,C58,
 C59), C41A(C42A,C47A,C43A,C46A,C40A)
7.d Idealised Me refined as rotating group:
 C15(H15D,H15E,H15F), C15(H15A,H15B,H15C)
7.e Idealised tetrahedral OH refined as rotating group:
 O56(H56), O57(H57A)
;
_olex2_submission_special_instructions 'No special instructions were received'

loop_
_space_group_symop_operation_xyz
'x, y, z'
'-x+1/2, -y, z+1/2'
'x+1/2, -y+1/2, -z'
'-x, y+1/2, -z+1/2'

loop_
_atom_site_label
_atom_site_type_symbol
_atom_site_fract_x
_atom_site_fract_y
_atom_site_fract_z
_atom_site_U_iso_or_equiv
_atom_site_adp_type
_atom_site_occupancy
_atom_site_site_symmetry_order
_atom_site_calc_flag
_atom_site_refinement_flags_posn
_atom_site_refinement_flags_adp
_atom_site_refinement_flags_occupancy
_atom_site_disorder_assembly
_atom_site_disorder_group
Zn1 Zn 0.81353(8) 0.75368(4) 0.45953(3) 0.0180(2) Uani 1 1 d . . . . .
Zn2 Zn 0.79781(8) 0.25378(4) 0.45583(3) 0.0174(2) Uani 1 1 d . . . . .
Cl1 Cl 1.1559(3) 0.93049(11) 0.66938(10) 0.0478(6) Uani 1 1 d . . . . .
Cl2B Cl 0.9968(18) 0.2350(14) 0.7671(6) 0.106(5) Uani 0.2 1 d D U P A 2
S2 S 0.7431(3) 0.62719(11) 0.64172(10) 0.0334(8) Uani 0.755(8) 1 d . U P B 1
F4 F 0.7312(10) 0.5242(5) 0.5984(4) 0.058(2) Uani 0.755(8) 1 d . U P B 1
F5 F 0.9194(10) 0.5634(7) 0.5965(5) 0.092(4) Uani 0.755(8) 1 d . U P B 1
F6 F 0.8453(12) 0.5274(4) 0.6694(5) 0.081(4) Uani 0.755(8) 1 d . U P B 1
O1 O 1.1236(4) 0.7463(2) 0.56301(18) 0.0211(9) Uani 1 1 d . . . . .
O2 O 0.9999(4) 0.7522(2) 0.49098(19) 0.0230(9) Uani 1 1 d . . . . .
O3 O 0.9861(4) 0.2541(2) 0.48996(17) 0.0188(9) Uani 1 1 d . . . . .
O4 O 0.7639(4) 0.2438(2) 0.53962(18) 0.0212(9) Uani 1 1 d D . . . .
H4 H 0.704(4) 0.218(2) 0.542(3) 0.032 Uiso 1 1 d DR . . . .
O5 O 1.1042(4) 0.2473(2) 0.56310(18) 0.0210(9) Uani 1 1 d . . . . .
O6 O 0.7817(4) 0.7528(2) 0.54723(19) 0.0258(10) Uani 1 1 d D . . . .
H6 H 0.760(6) 0.7161(12) 0.550(3) 0.039 Uiso 1 1 d DR . . . .
O10 O 0.7137(6) 0.6515(3) 0.5910(2) 0.0400(14) Uani 1 1 d D U . . .
O11 O 0.843(2) 0.6577(5) 0.6699(5) 0.083(5) Uani 0.755(8) 1 d . U P B 1
O12 O 0.6269(14) 0.6101(5) 0.6699(6) 0.072(4) Uani 0.755(8) 1 d . U P B 1
N1 N 0.8081(6) 0.6583(2) 0.4614(2) 0.0199(11) Uani 1 1 d . . . . .
N2 N 0.7859(6) 0.3487(2) 0.4602(2) 0.0195(11) Uani 1 1 d . . . . .
N3 N 0.8078(6) 0.8477(2) 0.4558(2) 0.0202(11) Uani 1 1 d . . . . .
N4 N 0.8029(6) 1.1574(2) 0.4471(2) 0.0205(12) Uani 1 1 d . . . . .
N5 N 0.8845(5) 0.7534(3) 0.3804(2) 0.0205(11) Uani 1 1 d . . . . .
N6 N 1.1250(6) 0.7607(3) 0.1206(2) 0.0213(12) Uani 1 1 d . . . . .
C1 C 0.6946(8) 0.9394(3) 0.4622(3) 0.0299(16) Uani 1 1 d . . . . .
H1 H 0.616402 0.959692 0.469863 0.036 Uiso 1 1 calc R . . . .
C2 C 0.6809(7) 0.3804(3) 0.4446(3) 0.0227(14) Uani 1 1 d . . . . .
H2 H 0.604535 0.360187 0.434379 0.027 Uiso 1 1 calc R . . . .
C3 C 0.8044(8) 0.9702(3) 0.4472(3) 0.0220(14) Uani 1 1 d . . . . .
C4 C 0.8052(8) 1.0346(3) 0.4444(3) 0.0228(14) Uani 1 1 d . . . . .
C5 C 0.8896(8) 0.3792(3) 0.4756(3) 0.0287(17) Uani 1 1 d . . . . .
H5 H 0.962852 0.358003 0.487755 0.034 Uiso 1 1 calc R . . . .
C6 C 0.9164(8) 0.9380(3) 0.4358(3) 0.0232(15) Uani 1 1 d . . . . .
H6A H 0.993791 0.957100 0.425031 0.028 Uiso 1 1 calc R . . . .
C7 C 1.0162(6) 0.7521(3) 0.5403(3) 0.0208(12) Uani 1 1 d . . . . .
C8 C 1.0587(7) 0.7448(4) 0.3196(3) 0.0257(14) Uani 1 1 d . . . . .
H8 H 1.147858 0.736386 0.313604 0.031 Uiso 1 1 calc R . . . .
C9 C 0.9136(8) 1.0670(3) 0.4588(4) 0.0292(16) Uani 1 1 d . . . . .
H9 H 0.991674 1.047677 0.468317 0.035 Uiso 1 1 calc R . . . .
C10 C 0.6984(8) 0.8790(3) 0.4662(3) 0.0305(17) Uani 1 1 d . . . . .
H10 H 0.622007 0.858838 0.476500 0.037 Uiso 1 1 calc R . . . .
C11 C 0.9105(8) 0.6260(3) 0.4466(3) 0.0288(17) Uani 1 1 d . . . . .
H11 H 0.988124 0.645435 0.436756 0.035 Uiso 1 1 calc R . . . .
C12 C 0.7956(7) 0.5355(3) 0.4590(3) 0.0232(14) Uani 1 1 d . . . . .
C13 C 0.7008(8) 0.6295(3) 0.4753(3) 0.0262(15) Uani 1 1 d . . . . .
H13 H 0.628303 0.651545 0.487177 0.031 Uiso 1 1 calc R . . . .
C14 C 0.6963(8) 1.0665(3) 0.4282(3) 0.0286(16) Uani 1 1 d . . . . .
H14 H 0.620440 1.046914 0.416356 0.034 Uiso 1 1 calc R . . . .
C0AA C 0.9128(8) 0.8774(3) 0.4405(3) 0.0243(15) Uani 1 1 d . . . . .
H0AA H 0.989147 0.856021 0.432251 0.029 Uiso 1 1 calc R . . . .
C16 C 0.6892(8) 0.5691(3) 0.4735(3) 0.0251(15) Uani 1 1 d D . . . .
H16 H 0.609093 0.550892 0.482055 0.030 Uiso 1 1 calc R . . . .
C17 C 0.8047(7) 0.7659(3) 0.3406(3) 0.0252(15) Uani 1 1 d . . . . .
H17 H 0.715780 0.773178 0.347976 0.030 Uiso 1 1 calc R . . . .
C18 C 0.7904(7) 0.4710(3) 0.4585(3) 0.0231(14) Uani 1 1 d . . . . .
C19 C 0.9082(8) 0.5656(3) 0.4450(3) 0.0277(17) Uani 1 1 d . . . . .
H19 H 0.983373 0.544653 0.434414 0.033 Uiso 1 1 calc R . . . .
C20 C 0.9768(7) 0.7580(3) 0.2774(3) 0.0225(13) Uani 1 1 d . . . . .
C21 C 0.7003(8) 1.1266(3) 0.4297(3) 0.0266(15) Uani 1 1 d . . . . .
H21 H 0.626311 1.147440 0.417653 0.032 Uiso 1 1 calc R . . . .
C22 C 0.8467(8) 0.7686(3) 0.2886(3) 0.0263(16) Uani 1 1 d . . . . .
H22 H 0.787355 0.777553 0.261228 0.032 Uiso 1 1 calc R . . . .
C23 C 1.0095(7) 0.7440(4) 0.3696(3) 0.0269(15) Uani 1 1 d . . . . .
C24 C 0.7959(10) 0.8612(4) 0.5929(4) 0.043(2) Uani 1 1 d . . . . .
H24 H 0.720153 0.847441 0.575692 0.052 Uiso 1 1 calc R . . . .
C25 C 0.8992(7) 0.7626(3) 0.5764(3) 0.0253(15) Uani 1 1 d D . . . .
H25 H 0.902922 0.734596 0.606424 0.030 Uiso 1 1 calc R . . . .
C26 C 0.6804(8) 0.4409(3) 0.4430(3) 0.0266(16) Uani 1 1 d . . . . .
H26 H 0.605632 0.461447 0.431367 0.032 Uiso 1 1 calc R . . . .
C27 C 1.0151(9) 0.9036(4) 0.6402(3) 0.0345(18) Uani 1 1 d . . . . .
C28 C 0.9083(7) 1.1261(3) 0.4595(3) 0.0257(15) Uani 1 1 d . . . . .
H28 H 0.984571 1.146633 0.469377 0.031 Uiso 1 1 calc R . . . .
C29 C 0.9026(8) 0.8248(4) 0.5977(3) 0.0273(15) Uani 1 1 d . . . . .
C30 C 0.9985(6) 0.2476(3) 0.5382(2) 0.0180(12) Uani 1 1 d . . . . .
C31 C 0.8983(8) 0.4393(3) 0.4750(4) 0.0337(19) Uani 1 1 d . . . . .
H31 H 0.975713 0.458440 0.485613 0.040 Uiso 1 1 calc R . . . .
C32 C 1.0136(8) 0.8463(4) 0.6224(3) 0.0289(16) Uani 1 1 d . . . . .
H32 H 1.087394 0.821942 0.627091 0.035 Uiso 1 1 calc R . . . .
C33 C 1.0269(7) 0.7601(3) 0.2228(3) 0.0229(14) Uani 1 1 d . . . . .
C34 C 0.8770(6) 0.2386(3) 0.5715(3) 0.0216(14) Uani 1 1 d D U . . .
H34A H 0.879696 0.196825 0.582659 0.026 Uiso 0.2 1 calc DR . P C 2
H34 H 0.879438 0.198916 0.587709 0.026 Uiso 0.8 1 calc DR . P D 1
C35 C 1.1973(8) 0.7788(3) 0.1609(3) 0.0265(15) Uani 1 1 d . . . . .
H35 H 1.283198 0.791908 0.154251 0.032 Uiso 1 1 calc R . . . .
C36 C 1.1520(8) 0.7790(4) 0.2122(3) 0.0299(17) Uani 1 1 d . . . . .
H36 H 1.206499 0.792156 0.239842 0.036 Uiso 1 1 calc R . . . .
C37 C 0.9514(7) 0.7422(4) 0.1806(3) 0.0268(15) Uani 1 1 d . . . . .
H37 H 0.865141 0.728893 0.186170 0.032 Uiso 1 1 calc R . . . .
C38 C 1.0031(7) 0.7438(4) 0.1302(3) 0.0255(14) Uani 1 1 d . . . . .
H38 H 0.949756 0.732399 0.101554 0.031 Uiso 1 1 calc R . . . .
C39 C 0.7979(12) 0.9172(4) 0.6129(5) 0.058(3) Uani 1 1 d . . . . .
H39 H 0.722447 0.940934 0.610549 0.069 Uiso 1 1 calc R . . . .
C41B C 0.878(5) 0.2736(14) 0.6221(8) 0.035(2) Uani 0.2 1 d D U P A 2
C42B C 0.841(4) 0.3318(14) 0.6253(9) 0.043(7) Uani 0.2 1 d G U P A 2
H42B H 0.807872 0.351171 0.595130 0.051 Uiso 0.2 1 calc R . P A 2
C47B C 0.852(4) 0.3616(10) 0.6725(14) 0.066(8) Uani 0.2 1 d G U P A 2
H47B H 0.826341 0.401352 0.674662 0.079 Uiso 0.2 1 calc R . P A 2
C43B C 0.900(4) 0.3332(17) 0.7166(9) 0.068(9) Uani 0.2 1 d G U P A 2
H43B H 0.907004 0.353559 0.748887 0.081 Uiso 0.2 1 calc R . P A 2
C46B C 0.936(4) 0.2750(17) 0.7134(9) 0.066(8) Uani 0.2 1 d DG U P A 2
C40B C 0.925(4) 0.2452(12) 0.6662(13) 0.045(8) Uani 0.2 1 d G U P A 2
H40B H 0.950730 0.205401 0.664049 0.055 Uiso 0.2 1 calc R . P A 2
C44 C 0.9102(11) 0.9392(4) 0.6363(4) 0.047(2) Uani 1 1 d . . . . .
H44 H 0.913038 0.978058 0.649239 0.056 Uiso 1 1 calc R . . . .
C48 C 0.8148(13) 0.5563(6) 0.6254(6) 0.045(3) Uani 0.755(8) 1 d . U P B 1
S1 S 1.2272(2) 0.41198(9) 0.41263(8) 0.0336(4) Uani 1 1 d . . . . .
F1 F 1.2047(11) 0.4592(3) 0.3205(3) 0.094(3) Uani 1 1 d . . . . .
F2 F 1.2066(10) 0.3650(3) 0.3208(3) 0.087(3) Uani 1 1 d . . . . .
F3 F 1.0365(9) 0.4103(4) 0.3450(4) 0.087(3) Uani 1 1 d . . . . .
O7 O 1.1691(7) 0.3603(3) 0.4344(3) 0.0447(16) Uani 1 1 d . . . . .
O8 O 1.1800(7) 0.4652(3) 0.4343(3) 0.0455(16) Uani 1 1 d . . . . .
O9 O 1.3681(6) 0.4087(3) 0.4061(3) 0.0461(16) Uani 1 1 d . . . . .
C45 C 1.1672(14) 0.4109(5) 0.3456(5) 0.059(3) Uani 1 1 d . . . . .
F7 F 1.353(4) 0.3793(19) 0.753(2) 0.235(19) Uani 0.42(2) 1 d D U P E 1
F8 F 1.547(4) 0.391(2) 0.7270(18) 0.205(16) Uani 0.42(2) 1 d D U P E 1
F9 F 1.488(4) 0.4259(18) 0.7996(13) 0.186(15) Uani 0.42(2) 1 d D U P E 1
C49 C 1.358(2) 0.4630(8) 0.7166(8) 0.089(6) Uani 0.58(2) 1 d D U P E 2
C50 C 1.3910(17) 0.5186(9) 0.6995(8) 0.065(6) Uani 0.58(2) 1 d DG U P E 2
H50 H 1.479522 0.528564 0.694249 0.078 Uiso 0.58(2) 1 calc R . P E 2
C51 C 1.294(2) 0.5596(8) 0.6902(8) 0.058(6) Uani 0.58(2) 1 d G U P E 2
H51 H 1.316847 0.597616 0.678475 0.070 Uiso 0.58(2) 1 calc R . P E 2
C52 C 1.1647(18) 0.5450(10) 0.6979(9) 0.092(8) Uani 0.58(2) 1 d G U P E 2
H52 H 1.098689 0.573027 0.691479 0.111 Uiso 0.58(2) 1 calc R . P E 2
C53 C 1.1318(18) 0.4894(12) 0.7150(11) 0.101(8) Uani 0.58(2) 1 d G U P E 2
H53 H 1.043204 0.479388 0.720256 0.122 Uiso 0.58(2) 1 calc R . P E 2
C54 C 1.228(2) 0.4484(9) 0.7243(11) 0.105(7) Uani 0.58(2) 1 d DG U P E 2
H54 H 1.205878 0.410334 0.736030 0.126 Uiso 0.58(2) 1 calc R . P E 2
C55 C 1.450(4) 0.4180(15) 0.7503(15) 0.137(10) Uani 0.42(2) 1 d D U P E 1
F13 F 1.434(3) 0.3785(10) 0.7541(12) 0.189(13) Uani 0.58(2) 1 d D U P E 2
F14 F 1.487(3) 0.3949(10) 0.6762(9) 0.198(13) Uani 0.58(2) 1 d D U P E 2
F15 F 1.579(2) 0.4410(12) 0.7375(12) 0.175(10) Uani 0.58(2) 1 d D U P E 2
C60 C 1.378(4) 0.4653(13) 0.7217(12) 0.103(8) Uani 0.42(2) 1 d D U P E 1
C61 C 1.427(3) 0.5208(15) 0.7125(13) 0.081(9) Uani 0.42(2) 1 d DG U P E 1
H61 H 1.516933 0.528198 0.717103 0.097 Uiso 0.42(2) 1 calc R . P E 1
C62 C 1.344(3) 0.5654(13) 0.6966(14) 0.070(9) Uani 0.42(2) 1 d G U P E 1
H62 H 1.378189 0.603298 0.690267 0.083 Uiso 0.42(2) 1 calc R . P E 1
C57 C 1.213(3) 0.5545(16) 0.6898(13) 0.095(10) Uani 0.42(2) 1 d G U P E 1
H57 H 1.156433 0.584980 0.678931 0.114 Uiso 0.42(2) 1 calc R . P E 1
C58 C 1.163(3) 0.4990(19) 0.6990(17) 0.106(9) Uani 0.42(2) 1 d G U P E 1
H58 H 1.073419 0.491562 0.694431 0.127 Uiso 0.42(2) 1 calc R . P E 1
C59 C 1.246(4) 0.4544(14) 0.7150(17) 0.115(10) Uani 0.42(2) 1 d DG U P E 1
H59 H 1.212162 0.416462 0.721267 0.138 Uiso 0.42(2) 1 calc R . P E 1
C63 C 1.462(3) 0.4189(10) 0.7208(10) 0.127(8) Uani 0.58(2) 1 d D U P E 2
O56 O 0.9365(17) 0.6484(8) 0.7792(7) 0.054(4) Uani 0.45 1 d . . P F 2
H56 H 0.908172 0.653792 0.748702 0.081 Uiso 0.45 1 calc GR . P F 2
O57 O 0.967(2) 0.6358(10) 0.8253(10) 0.058(6) Uani 0.35 1 d . . P F 1
H57A H 1.003735 0.621161 0.851618 0.087 Uiso 0.35 1 calc GR . P F 1
Cl2A Cl 1.0146(5) 0.2955(4) 0.76026(18) 0.115(3) Uani 0.8 1 d D U P A 1
C41A C 0.8717(11) 0.2844(3) 0.6146(3) 0.035(2) Uani 0.8 1 d D U P A 1
C42A C 0.8109(10) 0.3379(4) 0.6072(3) 0.039(3) Uani 0.8 1 d G U P A 1
H42A H 0.768643 0.346199 0.574957 0.047 Uiso 0.8 1 calc R . P A 1
C47A C 0.8117(10) 0.3792(3) 0.6471(4) 0.055(3) Uani 0.8 1 d G U P A 1
H47A H 0.770112 0.415794 0.642050 0.066 Uiso 0.8 1 calc R . P A 1
C43A C 0.8735(11) 0.3671(4) 0.6943(4) 0.071(4) Uani 0.8 1 d G U P A 1
H43A H 0.874088 0.395362 0.721525 0.085 Uiso 0.8 1 calc R . P A 1
C46A C 0.9344(10) 0.3136(5) 0.7016(3) 0.062(4) Uani 0.8 1 d DG U P A 1
C40A C 0.9335(10) 0.2723(4) 0.6618(3) 0.046(3) Uani 0.8 1 d G U P A 1
H40A H 0.975129 0.235739 0.666814 0.055 Uiso 0.8 1 calc R . P A 1
C15 C 0.901(2) 0.5910(8) 0.7967(7) 0.076(5) Uani 0.8 1 d . . P . .
H15D H 0.962105 0.562452 0.782100 0.114 Uiso 0.45 1 calc GR . P F 2
H15E H 0.813045 0.581947 0.784792 0.114 Uiso 0.45 1 calc GR . P F 2
H15F H 0.904528 0.589532 0.835047 0.114 Uiso 0.45 1 calc GR . P F 2
H15A H 0.852331 0.608578 0.767738 0.114 Uiso 0.35 1 calc GR . P F 1
H15B H 0.841366 0.570396 0.820070 0.114 Uiso 0.35 1 calc GR . P F 1
H15C H 0.965016 0.563448 0.782587 0.114 Uiso 0.35 1 calc GR . P F 1
S58 S 0.7894(13) 0.5973(5) 0.6026(6) 0.067(4) Uani 0.245(8) 1 d D U P B 2
O59 O 0.925(3) 0.607(2) 0.5921(16) 0.104(16) Uiso 0.245(8) 1 d D U P B 2
O58 O 0.730(6) 0.5431(15) 0.5962(8) 0.14(3) Uiso 0.245(8) 1 d D U P B 2
F17 F 0.862(5) 0.560(2) 0.6946(14) 0.15(2) Uiso 0.245(8) 1 d D U P B 2
F16 F 0.674(4) 0.593(3) 0.6930(15) 0.17(2) Uiso 0.245(8) 1 d D U P B 2
F18 F 0.837(6) 0.6536(18) 0.6879(15) 0.12(2) Uiso 0.245(8) 1 d D U P B 2
C64 C 0.792(4) 0.6030(16) 0.6764(11) 0.087(12) Uiso 0.245(8) 1 d D U P B 2

loop_
_atom_site_aniso_label
_atom_site_aniso_U_11
_atom_site_aniso_U_22
_atom_site_aniso_U_33
_atom_site_aniso_U_23
_atom_site_aniso_U_13
_atom_site_aniso_U_12
Zn1 0.0172(4) 0.0155(4) 0.0214(4) 0.0003(4) 0.0009(3) -0.0004(4)
Zn2 0.0156(4) 0.0166(4) 0.0199(4) -0.0003(3) 0.0005(3) 0.0006(3)
Cl1 0.0540(14) 0.0467(12) 0.0425(12) -0.0117(10) -0.0017(10) -0.0161(10)
Cl2B 0.057(7) 0.220(14) 0.042(6) -0.047(9) -0.011(5) 0.045(10)
S2 0.0439(16) 0.0281(13) 0.0281(13) 0.0055(10) 0.0029(11) -0.0056(11)
F4 0.060(5) 0.049(5) 0.065(5) -0.010(4) -0.017(4) 0.008(4)
F5 0.044(5) 0.125(10) 0.107(9) 0.009(8) 0.033(6) 0.026(6)
F6 0.105(9) 0.054(5) 0.085(7) 0.019(5) -0.051(7) 0.013(5)
O1 0.016(2) 0.025(2) 0.022(2) 0.003(2) -0.0029(16) 0.003(2)
O2 0.020(2) 0.022(2) 0.027(2) 0.001(2) -0.0018(17) 0.001(2)
O3 0.017(2) 0.020(2) 0.020(2) 0.002(2) -0.0013(16) 0.004(2)
O4 0.0147(19) 0.027(2) 0.022(2) -0.001(2) -0.0027(17) -0.0026(19)
O5 0.017(2) 0.021(2) 0.025(2) 0.001(2) -0.0038(17) 0.002(2)
O6 0.018(2) 0.033(3) 0.026(2) -0.006(2) 0.0021(18) -0.002(2)
O10 0.037(3) 0.043(3) 0.040(3) 0.010(3) -0.006(3) -0.011(3)
O11 0.153(15) 0.055(7) 0.041(6) 0.015(5) -0.032(8) -0.053(8)
O12 0.081(8) 0.055(6) 0.081(8) 0.023(6) 0.054(7) 0.006(6)
N1 0.017(3) 0.020(3) 0.023(3) -0.001(2) 0.001(3) -0.002(2)
N2 0.018(3) 0.020(3) 0.020(3) 0.001(2) -0.002(2) 0.000(2)
N3 0.018(3) 0.019(3) 0.024(3) -0.002(2) -0.002(3) -0.001(2)
N4 0.019(3) 0.019(3) 0.024(3) 0.001(2) 0.002(2) 0.000(2)
N5 0.022(3) 0.018(3) 0.021(3) 0.000(2) 0.004(2) -0.003(3)
N6 0.023(3) 0.019(3) 0.022(3) -0.004(2) 0.002(2) -0.001(2)
C1 0.021(4) 0.024(3) 0.044(4) -0.005(3) 0.006(4) -0.001(3)
C2 0.017(3) 0.020(3) 0.031(4) 0.003(3) -0.002(3) 0.001(3)
C3 0.024(3) 0.020(3) 0.022(3) -0.002(2) 0.001(3) 0.000(3)
C4 0.022(3) 0.024(3) 0.022(3) -0.002(3) 0.002(3) 0.001(3)
C5 0.022(4) 0.018(3) 0.047(5) 0.001(3) -0.003(3) -0.004(3)
C6 0.020(3) 0.021(3) 0.029(4) 0.001(3) 0.001(3) 0.002(3)
C7 0.017(3) 0.018(3) 0.028(3) -0.002(3) -0.006(2) -0.002(3)
C8 0.019(3) 0.034(4) 0.025(3) 0.001(3) 0.001(2) -0.003(3)
C9 0.025(4) 0.021(3) 0.041(4) 0.001(3) -0.006(4) 0.001(3)
C10 0.024(4) 0.022(3) 0.045(5) -0.002(3) 0.009(4) -0.003(3)
C11 0.020(4) 0.022(4) 0.044(5) 0.000(3) 0.004(3) 0.002(3)
C12 0.024(4) 0.018(3) 0.027(3) -0.001(3) -0.003(3) 0.002(3)
C13 0.026(4) 0.019(3) 0.034(4) 0.003(3) 0.002(3) 0.000(3)
C14 0.029(4) 0.023(3) 0.034(4) -0.002(3) -0.005(3) -0.001(3)
C0AA 0.021(4) 0.020(3) 0.031(4) 0.000(3) 0.002(3) 0.005(3)
C16 0.024(4) 0.020(3) 0.031(4) 0.000(3) 0.002(3) -0.002(3)
C17 0.021(3) 0.033(4) 0.022(3) 0.003(3) 0.000(3) 0.003(3)
C18 0.022(3) 0.020(3) 0.027(3) 0.000(3) 0.003(3) 0.003(3)
C19 0.020(4) 0.020(3) 0.042(4) 0.001(3) 0.004(3) 0.003(3)
C20 0.026(3) 0.023(3) 0.019(3) -0.001(3) 0.003(3) -0.002(3)
C21 0.023(4) 0.025(3) 0.032(4) -0.002(3) -0.002(3) 0.000(3)
C22 0.025(4) 0.036(4) 0.019(3) 0.004(3) -0.002(3) 0.002(3)
C23 0.023(3) 0.034(4) 0.024(3) 0.001(3) 0.003(3) 0.004(3)
C24 0.034(5) 0.040(5) 0.056(6) -0.014(4) -0.014(4) 0.012(4)
C25 0.026(4) 0.027(4) 0.023(3) -0.001(3) -0.002(3) -0.005(3)
C26 0.021(4) 0.024(3) 0.035(4) -0.001(3) -0.004(3) 0.004(3)
C27 0.044(5) 0.035(4) 0.025(4) -0.003(3) 0.004(3) -0.008(4)
C28 0.020(3) 0.023(3) 0.034(4) 0.001(3) 0.000(3) 0.001(3)
C29 0.027(4) 0.035(4) 0.020(3) -0.001(3) -0.001(3) 0.000(3)
C30 0.017(3) 0.016(3) 0.021(3) -0.005(3) -0.002(2) -0.007(3)
C31 0.023(4) 0.019(4) 0.059(6) -0.003(3) -0.009(4) 0.000(3)
C32 0.031(4) 0.031(4) 0.024(4) -0.003(3) -0.003(3) 0.001(3)
C33 0.026(3) 0.024(4) 0.019(3) -0.001(3) 0.001(3) -0.001(3)
C34 0.015(3) 0.030(4) 0.019(3) 0.004(3) 0.001(2) -0.003(3)
C35 0.025(4) 0.036(4) 0.019(3) -0.002(3) 0.000(3) -0.009(3)
C36 0.027(4) 0.040(4) 0.023(4) -0.005(3) 0.002(3) -0.010(3)
C37 0.021(3) 0.037(4) 0.023(3) 0.003(3) 0.001(3) -0.006(3)
C38 0.019(3) 0.033(4) 0.024(3) -0.002(3) 0.001(2) -0.005(3)
C39 0.055(6) 0.034(5) 0.084(8) -0.015(5) -0.005(6) 0.014(5)
C41B 0.015(4) 0.058(6) 0.031(4) -0.009(4) 0.005(3) -0.010(4)
C42B 0.025(16) 0.054(10) 0.049(15) -0.022(11) 0.005(14) -0.016(11)
C47B 0.042(19) 0.097(16) 0.059(16) -0.045(11) 0.013(15) -0.017(16)
C43B 0.023(18) 0.129(18) 0.050(16) -0.053(14) 0.008(15) -0.014(16)
C46B 0.024(17) 0.133(18) 0.041(12) -0.043(13) 0.000(13) -0.005(16)
C40B 0.025(16) 0.088(18) 0.023(9) -0.013(11) 0.003(11) 0.000(17)
C44 0.055(6) 0.028(4) 0.056(6) -0.013(4) 0.006(5) 0.001(4)
C48 0.034(6) 0.043(7) 0.059(7) 0.003(6) -0.008(6) 0.008(5)
S1 0.0343(10) 0.0293(9) 0.0371(10) 0.0051(8) 0.0011(8) 0.0045(8)
F1 0.171(10) 0.065(4) 0.046(4) 0.024(3) -0.027(5) -0.053(6)
F2 0.132(8) 0.068(5) 0.062(4) -0.029(4) 0.029(5) -0.050(5)
F3 0.091(6) 0.082(5) 0.088(6) 0.013(5) -0.049(5) -0.011(5)
O7 0.037(3) 0.034(3) 0.063(4) 0.021(3) 0.008(3) 0.009(3)
O8 0.044(4) 0.038(3) 0.054(4) -0.005(3) -0.010(3) 0.011(3)
O9 0.033(3) 0.041(4) 0.064(4) 0.005(3) 0.013(3) 0.000(3)
C45 0.083(9) 0.042(5) 0.052(6) 0.004(5) -0.016(6) -0.020(6)
F7 0.22(3) 0.14(3) 0.35(5) 0.05(3) 0.02(3) -0.01(3)
F8 0.24(3) 0.14(3) 0.24(3) -0.03(3) 0.08(3) 0.08(2)
F9 0.20(3) 0.20(3) 0.17(2) 0.00(2) 0.00(2) 0.12(2)
C49 0.123(12) 0.056(9) 0.088(14) -0.005(10) 0.044(12) 0.006(9)
C50 0.092(14) 0.062(9) 0.041(11) -0.001(8) 0.019(11) 0.006(9)
C51 0.069(14) 0.073(10) 0.033(9) -0.002(8) -0.002(11) -0.011(9)
C52 0.072(13) 0.136(16) 0.070(14) 0.037(14) 0.000(13) -0.020(13)
C53 0.099(14) 0.133(16) 0.073(18) 0.015(14) -0.014(14) -0.042(11)
C54 0.129(13) 0.107(15) 0.078(16) 0.001(14) 0.011(15) -0.031(11)
C55 0.17(2) 0.086(17) 0.15(2) 0.012(17) 0.049(17) 0.041(15)
F13 0.23(3) 0.097(15) 0.24(2) 0.070(16) 0.10(2) 0.081(16)
F14 0.32(3) 0.138(18) 0.135(16) -0.012(13) 0.024(19) 0.14(2)
F15 0.148(16) 0.15(2) 0.23(3) 0.019(18) 0.029(17) 0.069(13)
C60 0.122(15) 0.085(13) 0.103(18) -0.013(15) 0.031(16) 0.009(12)
C61 0.091(17) 0.085(14) 0.07(2) 0.003(15) 0.008(16) 0.022(12)
C62 0.073(18) 0.086(15) 0.050(16) -0.006(14) 0.002(15) 0.019(14)
C57 0.082(19) 0.139(17) 0.063(18) 0.021(17) -0.013(18) -0.006(17)
C58 0.101(18) 0.140(18) 0.08(2) -0.002(18) 0.001(17) -0.025(15)
C59 0.134(17) 0.115(17) 0.10(2) -0.019(18) 0.013(18) -0.016(14)
C63 0.182(16) 0.059(13) 0.140(17) 0.003(11) 0.057(16) 0.048(12)
O56 0.047(9) 0.057(10) 0.058(10) -0.016(8) -0.005(8) 0.015(8)
O57 0.041(11) 0.063(14) 0.071(16) -0.011(12) -0.016(11) 0.026(10)
Cl2A 0.072(3) 0.228(8) 0.045(2) -0.066(4) -0.022(2) 0.036(4)
C41A 0.015(4) 0.058(6) 0.031(4) -0.009(4) 0.005(3) -0.010(4)
C42A 0.031(6) 0.049(6) 0.038(6) -0.020(5) 0.008(5) -0.008(5)
C47A 0.045(7) 0.064(7) 0.057(7) -0.030(6) 0.009(6) -0.008(6)
C43A 0.069(10) 0.096(9) 0.047(7) -0.047(7) 0.008(6) -0.004(8)
C46A 0.043(8) 0.102(10) 0.042(6) -0.033(7) -0.001(6) -0.003(7)
C40A 0.027(6) 0.082(9) 0.029(5) -0.016(6) 0.003(4) -0.005(6)
C15 0.100(14) 0.075(11) 0.054(9) -0.006(8) -0.014(9) 0.011(11)
S58 0.054(7) 0.059(7) 0.087(9) 0.017(6) -0.005(6) -0.001(6)

loop_
_atom_type_symbol
_atom_type_description
_atom_type_scat_dispersion_real
_atom_type_scat_dispersion_imag
_atom_type_scat_source
C C 0.0181 0.0091 'International Tables Vol C Tables 4.2.6.8 and 6.1.1.4'
H H 0.0000 0.0000 'International Tables Vol C Tables 4.2.6.8 and 6.1.1.4'
Cl Cl 0.3639 0.7018 'International Tables Vol C Tables 4.2.6.8 and 6.1.1.4'
F F 0.0727 0.0534 'International Tables Vol C Tables 4.2.6.8 and 6.1.1.4'
N N 0.0311 0.0180 'International Tables Vol C Tables 4.2.6.8 and 6.1.1.4'
O O 0.0492 0.0322 'International Tables Vol C Tables 4.2.6.8 and 6.1.1.4'
S S 0.3331 0.5567 'International Tables Vol C Tables 4.2.6.8 and 6.1.1.4'
Zn Zn -1.5491 0.6778 'International Tables Vol C Tables 4.2.6.8 and 6.1.1.4'

loop_
_geom_angle_atom_site_label_1
_geom_angle_atom_site_label_2
_geom_angle_atom_site_label_3
_geom_angle
_geom_angle_site_symmetry_1
_geom_angle_site_symmetry_3
O1 Zn1 O2 173.64(19) 3_466 .
O1 Zn1 O6 98.06(17) 3_466 .
O1 Zn1 N1 88.9(2) 3_466 .
O1 Zn1 N3 87.8(2) 3_466 .
O1 Zn1 N5 93.5(2) 3_466 .
O2 Zn1 O6 75.64(18) . .
O2 Zn1 N1 89.9(2) . .
O2 Zn1 N3 93.4(2) . .
O2 Zn1 N5 92.8(2) . .
N1 Zn1 O6 88.0(2) . .
N3 Zn1 O6 92.8(2) . .
N3 Zn1 N1 176.7(2) . .
N5 Zn1 O6 168.4(2) . .
N5 Zn1 N1 91.6(2) . .
N5 Zn1 N3 88.3(2) . .
O3 Zn2 O4 75.21(17) . .
O3 Zn2 N2 91.5(2) . .
O3 Zn2 N4 91.3(2) . 1_545
O4 Zn2 N2 92.6(2) . .
O4 Zn2 N4 89.8(2) . 1_545
O5 Zn2 O3 169.43(17) 3_456 .
O5 Zn2 O4 94.24(17) 3_456 .
O5 Zn2 N2 88.2(2) 3_456 .
O5 Zn2 N4 89.3(2) 3_456 1_545
O5 Zn2 N6 98.6(2) 3_456 4_745
N2 Zn2 N4 176.6(2) . 1_545
N6 Zn2 O3 92.0(2) 4_745 .
N6 Zn2 O4 167.0(2) 4_745 .
N6 Zn2 N2 89.6(2) 4_745 .
N6 Zn2 N4 88.5(2) 4_745 1_545
O10 S2 O12 112.2(7) . .
O10 S2 C48 102.9(5) . .
O11 S2 O10 114.2(6) . .
O11 S2 O12 118.4(10) . .
O11 S2 C48 104.8(9) . .
O12 S2 C48 101.8(7) . .
C7 O1 Zn1 135.7(4) . 3_566
C7 O2 Zn1 120.2(4) . .
C30 O3 Zn2 119.8(4) . .
Zn2 O4 H4 105(5) . .
C34 O4 Zn2 116.0(4) . .
C34 O4 H4 119.1(17) . .
C30 O5 Zn2 136.1(4) . 3_556
Zn1 O6 H6 97(6) . .
C25 O6 Zn1 112.9(4) . .
C25 O6 H6 109(3) . .
C11 N1 Zn1 121.7(5) . .
C13 N1 Zn1 121.4(5) . .
C13 N1 C11 116.9(6) . .
C2 N2 Zn2 124.2(5) . .
C5 N2 Zn2 119.5(5) . .
C5 N2 C2 116.1(6) . .
C10 N3 Zn1 122.7(5) . .
C0AA N3 Zn1 119.9(5) . .
C0AA N3 C10 117.3(6) . .
C21 N4 Zn2 122.5(5) . 1_565
C28 N4 Zn2 122.0(5) . 1_565
C28 N4 C21 115.6(6) . .
C17 N5 Zn1 120.3(5) . .
C23 N5 Zn1 121.4(5) . .
C23 N5 C17 118.2(6) . .
C35 N6 Zn2 121.6(5) . 4_755
C35 N6 C38 118.2(6) . .
C38 N6 Zn2 120.0(5) . 4_755
C3 C1 H1 119.9 . .
C3 C1 C10 120.3(7) . .
C10 C1 H1 119.9 . .
N2 C2 H2 118.5 . .
N2 C2 C26 123.0(7) . .
C26 C2 H2 118.5 . .
C1 C3 C4 121.7(7) . .
C1 C3 C6 117.4(7) . .
C6 C3 C4 120.8(7) . .
C9 C4 C3 121.7(7) . .
C9 C4 C14 116.2(7) . .
C14 C4 C3 122.1(7) . .
N2 C5 H5 117.6 . .
N2 C5 C31 124.9(8) . .
C31 C5 H5 117.6 . .
C3 C6 H6A 120.5 . .
C0AA C6 C3 119.0(7) . .
C0AA C6 H6A 120.5 . .
O1 C7 O2 124.9(6) . .
O1 C7 C25 115.6(6) . .
O2 C7 C25 119.4(6) . .
C20 C8 H8 120.2 . .
C23 C8 H8 120.2 . .
C23 C8 C20 119.6(6) . .
C4 C9 H9 119.8 . .
C28 C9 C4 120.4(7) . .
C28 C9 H9 119.8 . .
N3 C10 C1 122.3(7) . .
N3 C10 H10 118.8 . .
C1 C10 H10 118.8 . .
N1 C11 H11 118.4 . .
N1 C11 C19 123.2(7) . .
C19 C11 H11 118.4 . .
C16 C12 C18 121.8(7) . .
C16 C12 C19 116.7(6) . .
C19 C12 C18 121.4(7) . .
N1 C13 H13 118.2 . .
N1 C13 C16 123.6(8) . .
C16 C13 H13 118.2 . .
C4 C14 H14 120.3 . .
C21 C14 C4 119.3(8) . .
C21 C14 H14 120.3 . .
N3 C0AA C6 123.6(7) . .
N3 C0AA H0AA 118.2 . .
C6 C0AA H0AA 118.2 . .
C12 C16 C13 119.6(7) . .
C12 C16 H16 120.2 . .
C13 C16 H16 120.2 . .
N5 C17 H17 118.6 . .
N5 C17 C22 122.7(7) . .
C22 C17 H17 118.6 . .
C26 C18 C12 122.0(7) . .
C26 C18 C31 118.7(7) . .
C31 C18 C12 119.4(7) . .
C11 C19 C12 120.0(7) . .
C11 C19 H19 120.0 . .
C12 C19 H19 120.0 . .
C8 C20 C33 121.2(6) . .
C22 C20 C8 117.5(6) . .
C22 C20 C33 121.3(7) . .
N4 C21 C14 123.8(8) . .
N4 C21 H21 118.1 . .
C14 C21 H21 118.1 . .
C17 C22 H22 120.5 . .
C20 C22 C17 119.0(7) . .
C20 C22 H22 120.5 . .
N5 C23 C8 123.0(7) . .
C29 C24 H24 119.4 . .
C39 C24 H24 119.4 . .
C39 C24 C29 121.1(9) . .
O6 C25 C7 108.9(5) . .
O6 C25 H25 109.1 . .
O6 C25 C29 110.5(6) . .
C7 C25 H25 109.1 . .
C29 C25 C7 110.0(6) . .
C29 C25 H25 109.1 . .
C2 C26 H26 120.5 . .
C18 C26 C2 119.1(7) . .
C18 C26 H26 120.5 . .
C32 C27 Cl1 118.9(7) . .
C44 C27 Cl1 118.8(7) . .
C44 C27 C32 122.3(9) . .
N4 C28 C9 124.4(7) . .
N4 C28 H28 117.8 . .
C9 C28 H28 117.8 . .
C24 C29 C25 120.9(7) . .
C24 C29 C32 118.5(8) . .
C32 C29 C25 120.6(7) . .
O3 C30 O5 125.9(6) . .
O3 C30 C34 118.8(5) . .
O5 C30 C34 115.3(6) . .
C5 C31 C18 118.2(8) . .
C5 C31 H31 120.9 . .
C18 C31 H31 120.9 . .
C27 C32 C29 119.4(8) . .
C27 C32 H32 120.3 . .
C29 C32 H32 120.3 . .
C36 C33 C20 121.1(7) . .
C36 C33 C37 117.4(7) . .
C37 C33 C20 121.5(7) . .
O4 C34 C30 109.9(5) . .
O4 C34 H34A 105.3 . .
O4 C34 H34 109.4 . .
O4 C34 C41B 116.4(17) . .
O4 C34 C41A 109.0(6) . .
C30 C34 H34A 105.3 . .
C30 C34 H34 109.4 . .
C41B C34 C30 113(2) . .
C41B C34 H34A 105.3 . .
C41A C34 C30 109.7(7) . .
C41A C34 H34 109.4 . .
N6 C35 H35 118.7 . .
N6 C35 C36 122.7(7) . .
C36 C35 H35 118.7 . .
C33 C36 C35 119.7(7) . .
C33 C36 H36 120.2 . .
C35 C36 H36 120.2 . .
C33 C37 H37 120.2 . .
C33 C37 C38 119.6(7) . .
C38 C37 H37 120.2 . .
N6 C38 C37 122.4(7) . .
N6 C38 H38 118.8 . .
C37 C38 H38 118.8 . .
C24 C39 H39 119.8 . .
C24 C39 C44 120.4(10) . .
C44 C39 H39 119.8 . .
C42B C41B C34 124(2) . .
C42B C41B C40B 120.0 . .
C40B C41B C34 116(2) . .
C41B C42B H42B 120.0 . .
C41B C42B C47B 120.0 . .
C47B C42B H42B 120.0 . .
C42B C47B H47B 120.0 . .
C43B C47B C42B 120.0 . .
C43B C47B H47B 120.0 . .
C47B C43B H43B 120.0 . .
C47B C43B C46B 120.0 . .
C46B C43B H43B 120.0 . .
C43B C46B Cl2B 123(2) . .
C40B C46B Cl2B 117(2) . .
C40B C46B C43B 120.0 . .
C41B C40B H40B 120.0 . .
C46B C40B C41B 120.0 . .
C46B C40B H40B 120.0 . .
C27 C44 C39 118.3(9) . .
C27 C44 H44 120.9 . .
C39 C44 H44 120.9 . .
F4 C48 S2 110.4(9) . .
F4 C48 F6 108.2(12) . .
F5 C48 S2 110.3(11) . .
F5 C48 F4 108.0(13) . .
F5 C48 F6 109.8(13) . .
F6 C48 S2 110.0(11) . .
O7 S1 O9 114.5(4) . .
O7 S1 C45 102.1(5) . .
O8 S1 O7 114.4(4) . .
O8 S1 O9 115.3(4) . .
O8 S1 C45 105.0(5) . .
O9 S1 C45 103.2(6) . .
F1 C45 S1 109.9(7) . .
F1 C45 F3 107.1(11) . .
F2 C45 S1 111.4(9) . .
F2 C45 F1 110.5(11) . .
F2 C45 F3 107.4(10) . .
F3 C45 S1 110.5(9) . .
C50 C49 C54 120.0 . .
C50 C49 C63 118.4(16) . .
C54 C49 C63 121.3(16) . .
C49 C50 H50 120.0 . .
C49 C50 C51 120.0 . .
C51 C50 H50 120.0 . .
C50 C51 H51 120.0 . .
C52 C51 C50 120.0 . .
C52 C51 H51 120.0 . .
C51 C52 H52 120.0 . .
C51 C52 C53 120.0 . .
C53 C52 H52 120.0 . .
C52 C53 H53 120.0 . .
C54 C53 C52 120.0 . .
C54 C53 H53 120.0 . .
C49 C54 H54 120.0 . .
C53 C54 C49 120.0 . .
C53 C54 H54 120.0 . .
F7 C55 C60 98(3) . .
F8 C55 F7 106(3) . .
F8 C55 F9 105(2) . .
F8 C55 C60 119(3) . .
F9 C55 F7 105(2) . .
F9 C55 C60 120(3) . .
C61 C60 C55 124(2) . .
C61 C60 C59 120.0 . .
C59 C60 C55 114(2) . .
C60 C61 H61 120.0 . .
C62 C61 C60 120.0 . .
C62 C61 H61 120.0 . .
C61 C62 H62 120.0 . .
C61 C62 C57 120.0 . .
C57 C62 H62 120.0 . .
C62 C57 H57 120.0 . .
C58 C57 C62 120.0 . .
C58 C57 H57 120.0 . .
C57 C58 H58 120.0 . .
C57 C58 C59 120.0 . .
C59 C58 H58 120.0 . .
C60 C59 H59 120.0 . .
C58 C59 C60 120.0 . .
C58 C59 H59 120.0 . .
F13 C63 C49 112(2) . .
F13 C63 F14 109(2) . .
F13 C63 F15 105(2) . .
F14 C63 C49 112(2) . .
F14 C63 F15 104(2) . .
F15 C63 C49 114(2) . .
C15 O56 H56 109.5 . .
C15 O57 H57A 109.5 . .
C42A C41A C34 121.9(6) . .
C42A C41A C40A 120.0 . .
C40A C41A C34 118.1(6) . .
C41A C42A H42A 120.0 . .
C41A C42A C47A 120.0 . .
C47A C42A H42A 120.0 . .
C42A C47A H47A 120.0 . .
C43A C47A C42A 120.0 . .
C43A C47A H47A 120.0 . .
C47A C43A H43A 120.0 . .
C47A C43A C46A 120.0 . .
C46A C43A H43A 120.0 . .
C43A C46A Cl2A 122.4(6) . .
C43A C46A C40A 120.0 . .
C40A C46A Cl2A 117.6(6) . .
C41A C40A H40A 120.0 . .
C46A C40A C41A 120.0 . .
C46A C40A H40A 120.0 . .
O56 C15 H15D 109.5 . .
O56 C15 H15E 109.5 . .
O56 C15 H15F 109.5 . .
O57 C15 H15A 109.5 . .
O57 C15 H15B 109.5 . .
O57 C15 H15C 109.5 . .
H15D C15 H15E 109.5 . .
H15D C15 H15F 109.5 . .
H15E C15 H15F 109.5 . .
H15A C15 H15B 109.5 . .
H15A C15 H15C 109.5 . .
H15B C15 H15C 109.5 . .
O10 S58 C64 98.5(15) . .
O59 S58 O10 110(2) . .
O59 S58 C64 99.2(15) . .
O58 S58 O10 119(3) . .
O58 S58 O59 123(3) . .
O58 S58 C64 100.8(13) . .
F17 C64 S58 108(2) . .
F17 C64 F16 105(4) . .
F16 C64 S58 107(2) . .
F18 C64 S58 107(2) . .
F18 C64 F17 114(4) . .
F18 C64 F16 115(4) . .

loop_
_geom_bond_atom_site_label_1
_geom_bond_atom_site_label_2
_geom_bond_distance
_geom_bond_site_symmetry_2
Zn1 O1 2.038(5) 3_466
Zn1 O2 2.081(5) .
Zn1 O6 2.261(5) .
Zn1 N1 2.188(6) .
Zn1 N3 2.159(6) .
Zn1 N5 2.147(5) .
Zn2 O3 2.125(4) .
Zn2 O4 2.178(5) .
Zn2 O5 2.052(5) 3_456
Zn2 N2 2.183(6) .
Zn2 N4 2.222(6) 1_545
Zn2 N6 2.111(6) 4_745
Cl1 C27 1.742(9) .
Cl2B C46B 1.761(11) .
S2 O10 1.442(7) .
S2 O11 1.438(14) .
S2 O12 1.450(11) .
S2 C48 1.834(14) .
F4 C48 1.326(17) .
F5 C48 1.315(18) .
F6 C48 1.341(16) .
O1 C7 1.256(8) .
O2 C7 1.270(8) .
O3 C30 1.247(8) .
O4 H4 0.859(14) .
O4 C34 1.426(8) .
O5 C30 1.260(8) .
O6 H6 0.872(14) .
O6 C25 1.438(8) .
O10 S58 1.498(13) .
N1 C11 1.343(10) .
N1 C13 1.335(10) .
N2 C2 1.363(9) .
N2 C5 1.335(10) .
N3 C10 1.362(10) .
N3 C0AA 1.336(10) .
N4 C21 1.348(10) .
N4 C28 1.340(10) .
N5 C17 1.336(9) .
N5 C23 1.334(9) .
N6 C35 1.336(9) .
N6 C38 1.337(9) .
C1 H1 0.9500 .
C1 C3 1.388(11) .
C1 C10 1.388(10) .
C2 H2 0.9500 .
C2 C26 1.388(10) .
C3 C4 1.479(9) .
C3 C6 1.400(11) .
C4 C9 1.390(11) .
C4 C14 1.402(11) .
C5 H5 0.9500 .
C5 C31 1.380(10) .
C6 H6A 0.9500 .
C6 C0AA 1.395(10) .
C7 C25 1.536(10) .
C8 H8 0.9500 .
C8 C20 1.399(10) .
C8 C23 1.374(10) .
C9 H9 0.9500 .
C9 C28 1.355(11) .
C10 H10 0.9500 .
C11 H11 0.9500 .
C11 C19 1.385(11) .
C12 C16 1.388(11) .
C12 C18 1.481(9) .
C12 C19 1.396(11) .
C13 H13 0.9500 .
C13 C16 1.393(10) .
C14 H14 0.9500 .
C14 C21 1.379(10) .
C0AA H0AA 0.9500 .
C16 H16 0.9500 .
C17 H17 0.9500 .
C17 C22 1.397(10) .
C18 C26 1.383(11) .
C18 C31 1.393(11) .
C19 H19 0.9500 .
C20 C22 1.391(10) .
C20 C33 1.485(9) .
C21 H21 0.9500 .
C22 H22 0.9500 .
C24 H24 0.9500 .
C24 C29 1.386(12) .
C24 C39 1.381(13) .
C25 H25 1.0000 .
C25 C29 1.525(11) .
C26 H26 0.9500 .
C27 C32 1.392(12) .
C27 C44 1.358(14) .
C28 H28 0.9500 .
C29 C32 1.395(11) .
C30 C34 1.527(8) .
C31 H31 0.9500 .
C32 H32 0.9500 .
C33 C36 1.387(11) .
C33 C37 1.390(10) .
C34 H34A 1.0000 .
C34 H34 1.0000 .
C34 C41B 1.519(10) .
C34 C41A 1.520(9) .
C35 H35 0.9500 .
C35 C36 1.389(11) .
C36 H36 0.9500 .
C37 H37 0.9500 .
C37 C38 1.393(10) .
C38 H38 0.9500 .
C39 H39 0.9500 .
C39 C44 1.396(16) .
C41B C42B 1.3900 .
C41B C40B 1.3900 .
C42B H42B 0.9500 .
C42B C47B 1.3900 .
C47B H47B 0.9500 .
C47B C43B 1.3900 .
C43B H43B 0.9500 .
C43B C46B 1.3900 .
C46B C40B 1.3900 .
C40B H40B 0.9500 .
C44 H44 0.9500 .
S1 O7 1.439(7) .
S1 O8 1.425(7) .
S1 O9 1.462(7) .
S1 C45 1.818(12) .
F1 C45 1.335(13) .
F2 C45 1.295(15) .
F3 C45 1.346(16) .
F7 C55 1.33(3) .
F8 C55 1.31(2) .
F9 C55 1.33(2) .
C49 C50 1.3900 .
C49 C54 1.3900 .
C49 C63 1.47(2) .
C50 H50 0.9500 .
C50 C51 1.3900 .
C51 H51 0.9500 .
C51 C52 1.3900 .
C52 H52 0.9500 .
C52 C53 1.3900 .
C53 H53 0.9500 .
C53 C54 1.3900 .
C54 H54 0.9500 .
C55 C60 1.50(2) .
F13 C63 1.29(2) .
F14 C63 1.29(2) .
F15 C63 1.38(2) .
C60 C61 1.3900 .
C60 C59 1.3900 .
C61 H61 0.9500 .
C61 C62 1.3900 .
C62 H62 0.9500 .
C62 C57 1.3900 .
C57 H57 0.9500 .
C57 C58 1.3900 .
C58 H58 0.9500 .
C58 C59 1.3900 .
C59 H59 0.9500 .
O56 H56 0.8400 .
O56 C15 1.44(3) .
O57 H57A 0.8400 .
O57 C15 1.43(3) .
Cl2A C46A 1.758(9) .
C41A C42A 1.3900 .
C41A C40A 1.3900 .
C42A H42A 0.9500 .
C42A C47A 1.3900 .
C47A H47A 0.9500 .
C47A C43A 1.3900 .
C43A H43A 0.9500 .
C43A C46A 1.3900 .
C46A C40A 1.3900 .
C40A H40A 0.9500 .
C15 H15D 0.9800 .
C15 H15E 0.9800 .
C15 H15F 0.9800 .
C15 H15A 0.9800 .
C15 H15B 0.9800 .
C15 H15C 0.9800 .
S58 O59 1.44(2) .
S58 O58 1.39(2) .
S58 C64 1.89(3) .
F17 C64 1.30(3) .
F16 C64 1.31(3) .
F18 C64 1.28(2) .

loop_
_geom_torsion_atom_site_label_1
_geom_torsion_atom_site_label_2
_geom_torsion_atom_site_label_3
_geom_torsion_atom_site_label_4
_geom_torsion
_geom_torsion_site_symmetry_1
Zn1 O1 C7 O2 10.5(12) 3_566
Zn1 O1 C7 C25 -166.6(5) 3_566
Zn1 O2 C7 O1 173.7(5) .
Zn1 O2 C7 C25 -9.3(9) .
Zn1 O6 C25 C7 -17.3(7) .
Zn1 O6 C25 C29 103.7(6) .
Zn1 N1 C11 C19 -176.9(7) .
Zn1 N1 C13 C16 175.1(6) .
Zn1 N3 C10 C1 -178.1(7) .
Zn1 N3 C0AA C6 178.5(6) .
Zn1 N5 C17 C22 177.4(6) .
Zn1 N5 C23 C8 -178.6(6) .
Zn2 O3 C30 O5 -179.7(5) .
Zn2 O3 C30 C34 0.9(8) .
Zn2 O4 C34 C30 5.6(7) .
Zn2 O4 C34 C41B 136.4(19) .
Zn2 O4 C34 C41A 125.9(6) .
Zn2 O5 C30 O3 -8.8(12) 3_556
Zn2 O5 C30 C34 170.7(5) 3_556
Zn2 N2 C2 C26 -173.5(6) .
Zn2 N2 C5 C31 173.3(7) .
Zn2 N4 C21 C14 -174.0(6) 1_565
Zn2 N4 C28 C9 174.6(7) 1_565
Zn2 N6 C35 C36 -174.5(6) 4_755
Zn2 N6 C38 C37 173.7(6) 4_755
Cl1 C27 C32 C29 -178.2(6) .
Cl1 C27 C44 C39 179.9(9) .
Cl2B C46B C40B C41B 179(3) .
O1 C7 C25 O6 -164.7(6) .
O1 C7 C25 C29 74.1(8) .
O2 C7 C25 O6 18.0(9) .
O2 C7 C25 C29 -103.3(8) .
O3 C30 C34 O4 -4.3(9) .
O3 C30 C34 C41B -136.6(16) .
O3 C30 C34 C41A -124.2(7) .
O4 C34 C41B C42B -46(3) .
O4 C34 C41B C40B 137.7(18) .
O4 C34 C41A C42A -30.6(9) .
O4 C34 C41A C40A 151.3(6) .
O5 C30 C34 O4 176.2(6) .
O5 C30 C34 C41B 43.9(17) .
O5 C30 C34 C41A 56.2(8) .
O6 C25 C29 C24 7.0(11) .
O6 C25 C29 C32 -173.0(7) .
O10 S2 C48 F4 -59.4(11) .
O10 S2 C48 F5 60.0(11) .
O10 S2 C48 F6 -178.7(10) .
O10 S58 C64 F17 -177(3) .
O10 S58 C64 F16 71(3) .
O10 S58 C64 F18 -53(3) .
O11 S2 C48 F4 -179.1(11) .
O11 S2 C48 F5 -59.7(13) .
O11 S2 C48 F6 61.5(12) .
O12 S2 C48 F4 56.9(13) .
O12 S2 C48 F5 176.3(12) .
O12 S2 C48 F6 -62.4(12) .
N1 C11 C19 C12 0.3(14) .
N1 C13 C16 C12 3.4(12) .
N2 C2 C26 C18 -1.0(12) .
N2 C5 C31 C18 1.7(15) .
N5 C17 C22 C20 0.0(12) .
N6 C35 C36 C33 -0.1(13) .
C1 C3 C4 C9 142.8(9) .
C1 C3 C4 C14 -35.7(11) .
C1 C3 C6 C0AA -0.5(12) .
C2 N2 C5 C31 -2.1(13) .
C3 C1 C10 N3 0.1(14) .
C3 C4 C9 C28 -175.2(8) .
C3 C4 C14 C21 175.8(7) .
C3 C6 C0AA N3 -0.6(12) .
C4 C3 C6 C0AA 178.0(7) .
C4 C9 C28 N4 0.4(14) .
C4 C14 C21 N4 -1.6(12) .
C5 N2 C2 C26 1.7(11) .
C6 C3 C4 C9 -35.7(11) .
C6 C3 C4 C14 145.7(8) .
C7 C25 C29 C24 127.3(8) .
C7 C25 C29 C32 -52.7(9) .
C8 C20 C22 C17 0.3(12) .
C8 C20 C33 C36 -33.7(11) .
C8 C20 C33 C37 145.0(9) .
C9 C4 C14 C21 -2.8(11) .
C10 N3 C0AA C6 1.5(12) .
C10 C1 C3 C4 -177.8(8) .
C10 C1 C3 C6 0.8(12) .
C11 N1 C13 C16 -2.3(12) .
C12 C18 C26 C2 -178.5(7) .
C12 C18 C31 C5 178.3(8) .
C13 N1 C11 C19 0.4(12) .
C14 C4 C9 C28 3.4(12) .
C0AA N3 C10 C1 -1.2(12) .
C16 C12 C18 C26 37.4(12) .
C16 C12 C18 C31 -141.5(8) .
C16 C12 C19 C11 0.8(12) .
C17 N5 C23 C8 -2.0(12) .
C18 C12 C16 C13 177.4(7) .
C18 C12 C19 C11 -179.1(8) .
C19 C12 C16 C13 -2.4(11) .
C19 C12 C18 C26 -142.8(8) .
C19 C12 C18 C31 38.3(12) .
C20 C8 C23 N5 2.4(13) .
C20 C33 C36 C35 177.9(7) .
C20 C33 C37 C38 -178.7(7) .
C21 N4 C28 C9 -4.6(12) .
C22 C20 C33 C36 146.8(9) .
C22 C20 C33 C37 -34.6(11) .
C23 N5 C17 C22 0.9(11) .
C23 C8 C20 C22 -1.4(12) .
C23 C8 C20 C33 179.1(7) .
C24 C29 C32 C27 -1.6(12) .
C24 C39 C44 C27 -1.8(18) .
C25 C29 C32 C27 178.3(7) .
C26 C18 C31 C5 -0.7(13) .
C28 N4 C21 C14 5.3(12) .
C29 C24 C39 C44 2.8(19) .
C30 C34 C41B C42B 83(3) .
C30 C34 C41B C40B -93(2) .
C30 C34 C41A C42A 89.8(8) .
C30 C34 C41A C40A -88.3(8) .
C31 C18 C26 C2 0.4(12) .
C32 C27 C44 C39 -1.0(16) .
C33 C20 C22 C17 179.8(7) .
C33 C37 C38 N6 1.7(13) .
C34 C41B C42B C47B -176(4) .
C34 C41B C40B C46B 176(4) .
C34 C41A C42A C47A -178.0(10) .
C34 C41A C40A C46A 178.1(10) .
C35 N6 C38 C37 -2.5(12) .
C36 C33 C37 C38 0.0(12) .
C37 C33 C36 C35 -0.8(12) .
C38 N6 C35 C36 1.7(12) .
C39 C24 C29 C25 179.0(10) .
C39 C24 C29 C32 -1.0(15) .
C41B C42B C47B C43B 0.0 .
C42B C41B C40B C46B 0.0 .
C42B C47B C43B C46B 0.0 .
C47B C43B C46B Cl2B -179(3) .
C47B C43B C46B C40B 0.0 .
C43B C46B C40B C41B 0.0 .
C40B C41B C42B C47B 0.0 .
C44 C27 C32 C29 2.7(13) .
O7 S1 C45 F1 175.3(10) .
O7 S1 C45 F2 -62.0(10) .
O7 S1 C45 F3 57.3(9) .
O8 S1 C45 F1 55.6(12) .
O8 S1 C45 F2 178.3(9) .
O8 S1 C45 F3 -62.4(9) .
O9 S1 C45 F1 -65.6(11) .
O9 S1 C45 F2 57.2(10) .
O9 S1 C45 F3 176.4(8) .
F7 C55 C60 C61 173(3) .
F7 C55 C60 C59 6(3) .
F8 C55 C60 C61 -73(4) .
F8 C55 C60 C59 120(3) .
F9 C55 C60 C61 60(4) .
F9 C55 C60 C59 -106(3) .
C49 C50 C51 C52 0.0 .
C50 C49 C54 C53 0.0 .
C50 C49 C63 F13 155(2) .
C50 C49 C63 F14 -82(3) .
C50 C49 C63 F15 36(3) .
C50 C51 C52 C53 0.0 .
C51 C52 C53 C54 0.0 .
C52 C53 C54 C49 0.0 .
C54 C49 C50 C51 0.0 .
C54 C49 C63 F13 -31(3) .
C54 C49 C63 F14 92(2) .
C54 C49 C63 F15 -150(2) .
C55 C60 C61 C62 -166(2) .
C55 C60 C59 C58 167(2) .
C60 C61 C62 C57 0.0 .
C61 C60 C59 C58 0.0 .
C61 C62 C57 C58 0.0 .
C62 C57 C58 C59 0.0 .
C57 C58 C59 C60 0.0 .
C59 C60 C61 C62 0.0 .
C63 C49 C50 C51 173.7(19) .
C63 C49 C54 C53 -174(2) .
Cl2A C46A C40A C41A -179.8(9) .
C41A C42A C47A C43A 0.0 .
C42A C41A C40A C46A 0.0 .
C42A C47A C43A C46A 0.0 .
C47A C43A C46A Cl2A 179.8(9) .
C47A C43A C46A C40A 0.0 .
C43A C46A C40A C41A 0.0 .
C40A C41A C42A C47A 0.0 .
O59 S58 C64 F17 -65(4) .
O59 S58 C64 F16 -178(4) .
O59 S58 C64 F18 58(4) .
O58 S58 C64 F17 61(4) .
O58 S58 C64 F16 -51(4) .
O58 S58 C64 F18 -176(4) .
